data_7044770
loop_
_publ_author_name
'Li, Ji'
'Zhang, Peipei'
'Xu, Yan'
'Su, Zhi'
'Qian, Yong'
'Li, Shunli'
'Yu, Tao'
'Sadler, Peter J.'
'Liu, Hong-Ke'

_publ_section_title
;
 A novel strategy to construct Janus metallamacrocycles with both a
 Ru--arene face and an imidazolium face
;
_journal_name_full 'Dalton Transactions'
_journal_paper_doi 10.1039/C7DT03374E
_journal_year 2017
_chemical_formula_moiety '(C47 H57 Cl N8 Ru), 3(C H2 Cl2), 0.25I, 9.75(Cl), (H2 O) '
_chemical_formula_sum 'C50 H65 Cl9.75 I0.25 N8 O Ru'
_chemical_formula_weight 1272.53
_space_group_crystal_system monoclinic
_space_group_IT_number 14
_space_group_name_Hall '-P 2ybc'
_space_group_name_H-M_alt 'P 1 21/c 1'
_symmetry_space_group_name_Hall '-P 2ybc'
_symmetry_space_group_name_H-M 'P 1 21/c 1'
_atom_sites_solution_hydrogens mixed
_audit_creation_method SHELXL-2014/7
_audit_update_record
;
2017-10-19 deposited with the CCDC.
2017-10-25 downloaded from the CCDC.
;
_cell_angle_alpha 90
_cell_angle_beta 98.607(5)
_cell_angle_gamma 90
_cell_formula_units_Z 4
_cell_length_a 12.694(5)
_cell_length_b 31.347(12)
_cell_length_c 14.646(6)
_cell_measurement_reflns_used 9920
_cell_measurement_temperature 100(2)
_cell_measurement_theta_max 25.0
_cell_measurement_theta_min 1.5
_cell_volume 5762(4)
_computing_data_collection 'Bruker, 2000'
_computing_molecular_graphics SHELXTL
_computing_publication_material SHELXTL
_computing_structure_refinement 'SHELXL-2014/7 (Sheldrick, 2014)'
_computing_structure_solution SHELXTL
_diffrn_ambient_temperature 100(2)
_diffrn_measured_fraction_theta_full 0.986
_diffrn_measured_fraction_theta_max 0.986
_diffrn_measurement_device_type 'Bruker APEX-II CCD'
_diffrn_measurement_method 'phi and omega scans'
_diffrn_radiation_type MoK\a
_diffrn_radiation_wavelength 0.71073
_diffrn_reflns_av_R_equivalents 0.0568
_diffrn_reflns_av_unetI/netI 0.0496
_diffrn_reflns_Laue_measured_fraction_full 0.986
_diffrn_reflns_Laue_measured_fraction_max 0.986
_diffrn_reflns_limit_h_max 15
_diffrn_reflns_limit_h_min -14
_diffrn_reflns_limit_k_max 37
_diffrn_reflns_limit_k_min -37
_diffrn_reflns_limit_l_max 15
_diffrn_reflns_limit_l_min -17
_diffrn_reflns_number 37142
_diffrn_reflns_point_group_measured_fraction_full 0.986
_diffrn_reflns_point_group_measured_fraction_max 0.986
_diffrn_reflns_theta_full 25.025
_diffrn_reflns_theta_max 25.025
_diffrn_reflns_theta_min 1.549
_exptl_absorpt_coefficient_mu 0.902
_exptl_crystal_colour orange
_exptl_crystal_density_diffrn 1.467
_exptl_crystal_description neddle
_exptl_crystal_F_000 2608
_exptl_crystal_size_max 0.120
_exptl_crystal_size_mid 0.070
_exptl_crystal_size_min 0.050
_exptl_transmission_factor_max 0.956
_exptl_transmission_factor_min 0.927
_refine_diff_density_max 3.082
_refine_diff_density_min -2.052
_refine_diff_density_rms 0.188
_refine_ls_extinction_method none
_refine_ls_goodness_of_fit_ref 1.152
_refine_ls_hydrogen_treatment constr
_refine_ls_matrix_type full
_refine_ls_number_parameters 641
_refine_ls_number_reflns 10036
_refine_ls_number_restraints 31
_refine_ls_restrained_S_all 1.190
_refine_ls_R_factor_all 0.1248
_refine_ls_R_factor_gt 0.1138
_refine_ls_shift/su_max 0.001
_refine_ls_shift/su_mean 0.000
_refine_ls_structure_factor_coef Fsqd
_refine_ls_weighting_details 'w=1/[\s^2^(Fo^2^)+(0.0545P)^2^+124.8596P] where P=(Fo^2^+2Fc^2^)/3'
_refine_ls_weighting_scheme calc
_refine_ls_wR_factor_gt 0.2698
_refine_ls_wR_factor_ref 0.2743
_reflns_Friedel_coverage 0.000
_reflns_number_gt 8916
_reflns_number_total 10036
_reflns_threshold_expression 'I > 2\s(I)'
_cod_data_source_file c7dt03374e2.cif
_cod_data_source_block a03
_cod_database_code 7044770
_shelx_shelxl_version_number 2014/7
_shelx_space_group_comment
;
The symmetry employed for this shelxl refinement is uniquely defined
by the following loop, which should always be used as a source of
symmetry information in preference to the above space-group names.
They are only intended as comments.
;
_shelx_estimated_absorpt_t_min 0.900
_shelx_estimated_absorpt_t_max 0.956

loop_
_space_group_symop_operation_xyz
'x, y, z'
'-x, y+1/2, -z+1/2'
'-x, -y, -z'
'x, -y-1/2, z-1/2'

loop_
_atom_site_label
_atom_site_type_symbol
_atom_site_fract_x
_atom_site_fract_y
_atom_site_fract_z
_atom_site_U_iso_or_equiv
_atom_site_adp_type
_atom_site_occupancy
_atom_site_site_symmetry_order
_atom_site_calc_flag
_atom_site_refinement_flags_posn
_atom_site_refinement_flags_adp
_atom_site_refinement_flags_occupancy
_atom_site_disorder_assembly
_atom_site_disorder_group
Ru1 Ru 0.76306(6) 0.75504(2) 0.50205(6) 0.0260(2) Uani 1 1 d . . . . .
Cl2 Cl 0.79695(18) 0.61829(7) 0.38137(15) 0.0238(5) Uani 1 1 d . . . . .
Cl3 Cl -0.3910(3) 0.59378(9) -0.1058(2) 0.0503(8) Uani 1 1 d . . . . .
Cl1 Cl 0.7714(2) 0.80357(7) 0.63165(19) 0.0379(6) Uani 1 1 d . . . . .
Cl6 Cl 0.0453(2) 0.45073(9) 0.17629(18) 0.0378(6) Uani 1 1 d . . . . .
Cl7 Cl -0.1582(2) 0.47901(9) 0.22535(19) 0.0398(6) Uani 1 1 d . . . . .
Cl0A Cl 0.6706(3) 0.39040(12) 0.2615(2) 0.0604(9) Uani 1 1 d . . . . .
Cl9 Cl 0.5000(3) 0.65161(15) 0.2306(4) 0.0841(14) Uani 1 1 d . . . . .
Cl5 Cl 0.7213(10) 0.3203(3) 0.1515(7) 0.206(5) Uani 1 1 d . . . . .
C7 C 0.6934(7) 0.6665(3) 0.5726(6) 0.0222(19) Uani 1 1 d . . . . .
H7 H 0.7232 0.6515 0.5281 0.027 Uiso 1 1 calc R U . . .
C9 C 0.9053(7) 0.5857(3) 0.1959(6) 0.0201(18) Uani 1 1 d . . . . .
H9 H 0.8993 0.5967 0.2538 0.024 Uiso 1 1 calc R U . . .
C35 C 0.5579(8) 0.4979(3) 0.1480(6) 0.0242(19) Uani 1 1 d . . . . .
H35 H 0.5208 0.4732 0.1285 0.029 Uiso 1 1 calc R U . . .
C8 C 0.6291(7) 0.5507(3) 0.2373(6) 0.0180(17) Uani 1 1 d . . . . .
H8 H 0.6488 0.5684 0.2880 0.022 Uiso 1 1 calc R U . . .
C34 C 0.5224(7) 0.4981(3) 0.3152(6) 0.0200(18) Uani 1 1 d . . . . .
H34A H 0.5500 0.4696 0.3299 0.024 Uiso 1 1 calc R U . . .
H34B H 0.4459 0.4959 0.2974 0.024 Uiso 1 1 calc R U . . .
N2 N 1.0732(7) 0.7030(3) 0.5705(6) 0.034(2) Uani 1 1 d . . . . .
C27 C 0.5465(7) 0.5263(3) 0.3997(6) 0.0167(17) Uani 1 1 d . . . . .
C38 C 1.1080(7) 0.5964(3) 0.3147(7) 0.0232(19) Uani 1 1 d . . . . .
C29 C 0.4958(7) 0.5835(3) 0.4941(7) 0.0229(19) Uani 1 1 d . . . . .
C25 C 0.6661(7) 0.5483(3) 0.5363(6) 0.0194(18) Uani 1 1 d . . . . .
C24 C 0.5914(7) 0.5784(3) 0.5556(6) 0.0206(18) Uani 1 1 d . . . . .
C22 C 1.0728(7) 0.5814(3) 0.3940(6) 0.0195(18) Uani 1 1 d . . . . .
C26 C 0.6445(7) 0.5212(3) 0.4599(6) 0.0185(18) Uani 1 1 d . . . . .
C6 C 0.6978(8) 0.7238(3) 0.3736(7) 0.030(2) Uani 1 1 d . . . . .
H6 H 0.6851 0.6951 0.3605 0.036 Uiso 1 1 calc R U . . .
C36 C 0.6097(8) 0.5239(3) 0.0965(6) 0.0244(19) Uani 1 1 d . . . . .
H36 H 0.6147 0.5207 0.0341 0.029 Uiso 1 1 calc R U . . .
C1 C 0.7156(7) 0.5930(3) 0.1267(6) 0.0202(18) Uani 1 1 d . . . . .
H1A H 0.6839 0.6028 0.0659 0.024 Uiso 1 1 calc R U . . .
H1B H 0.7125 0.6162 0.1699 0.024 Uiso 1 1 calc R U . . .
C10 C 0.9722(8) 0.7022(3) 0.5332(7) 0.027(2) Uani 1 1 d . . . . .
H10 H 0.9419 0.6810 0.4933 0.032 Uiso 1 1 calc R U . . .
C14 C 0.8660(8) 0.5628(3) 0.0520(6) 0.028(2) Uani 1 1 d . . . . .
H14 H 0.8282 0.5555 -0.0052 0.033 Uiso 1 1 calc R U . . .
C33 C 1.1618(7) 0.6639(3) 0.3885(8) 0.029(2) Uani 1 1 d . . . . .
C40 C 0.8198(9) 0.7864(3) 0.3840(7) 0.032(2) Uani 1 1 d . . . . .
C30 C 0.4136(8) 0.6180(3) 0.5086(6) 0.034(2) Uani 1 1 d . . . . .
H30A H 0.4396 0.6337 0.5637 0.050 Uiso 1 1 d R U . . .
H30B H 0.3476 0.6044 0.5156 0.050 Uiso 1 1 d DR U . . .
H30C H 0.4023 0.6372 0.4569 0.050 Uiso 1 1 d DR U . . .
C15 C 0.9737(8) 0.5570(3) 0.0810(7) 0.029(2) Uani 1 1 d . . . . .
H15 H 1.0230 0.5456 0.0468 0.035 Uiso 1 1 calc R U . . .
C41 C 0.7380(10) 0.8100(3) 0.4100(7) 0.039(3) Uani 1 1 d . . . . .
H41 H 0.7486 0.8390 0.4216 0.047 Uiso 1 1 calc R U . . .
C31 C 0.3728(8) 0.5645(3) 0.3484(6) 0.033(2) Uani 1 1 d . . . . .
H31A H 0.3322 0.5875 0.3690 0.050 Uiso 1 1 d DR U . . .
H31B H 0.3911 0.5714 0.2888 0.050 Uiso 1 1 d R U . . .
H31C H 0.3311 0.5389 0.3440 0.050 Uiso 1 1 d R U . . .
C2 C 1.0427(9) 0.5918(4) 0.5584(7) 0.035(2) Uani 1 1 d . U . . .
H2A H 1.0128 0.5638 0.5470 0.052 Uiso 1 1 calc R U . . .
H2B H 1.0993 0.5906 0.6098 0.052 Uiso 1 1 calc R U . . .
H2C H 0.9885 0.6110 0.5722 0.052 Uiso 1 1 calc R U . . .
C37 C 1.0861(7) 0.6071(3) 0.4741(7) 0.025(2) Uani 1 1 d . . . . .
C20 C 0.6470(10) 0.7173(3) 0.6574(8) 0.042(3) Uani 1 1 d . . . . .
H20 H 0.6387 0.7442 0.6819 0.050 Uiso 1 1 calc R U . . .
C45 C 0.9242(10) 0.8045(4) 0.3698(8) 0.040(3) Uani 1 1 d . . . . .
H45 H 0.9762 0.7811 0.3770 0.048 Uiso 1 1 calc R U . . .
C21 C 0.6070(11) 0.6809(4) 0.6871(8) 0.045(3) Uani 1 1 d . . . . .
H21 H 0.5673 0.6780 0.7352 0.053 Uiso 1 1 calc R U . . .
C43 C 0.6166(8) 0.7490(4) 0.4027(8) 0.039(3) Uani 1 1 d . . . . .
C18 C 0.9924(10) 0.7578(3) 0.6196(9) 0.044(3) Uani 1 1 d . . . . .
H18 H 0.9778 0.7827 0.6501 0.053 Uiso 1 1 calc R U . . .
C42 C 0.6368(10) 0.7917(4) 0.4196(9) 0.046(3) Uani 1 1 d . . . . .
H42 H 0.5839 0.8088 0.4377 0.055 Uiso 1 1 calc R U . . .
C50 C -0.0906(10) 0.4389(4) 0.1738(8) 0.042(3) Uani 1 1 d . . . . .
H50A H -0.1238 0.4352 0.1101 0.050 Uiso 1 1 calc R U . . .
H50B H -0.0973 0.4121 0.2058 0.050 Uiso 1 1 calc R U . . .
C13 C 1.2050(9) 0.7089(3) 0.3826(9) 0.049(3) Uani 1 1 d . . . . .
H13A H 1.2105 0.7222 0.4423 0.073 Uiso 1 1 d R U . . .
H13B H 1.2742 0.7079 0.3637 0.073 Uiso 1 1 d DR U . . .
H13C H 1.1577 0.7252 0.3386 0.073 Uiso 1 1 d DR U . . .
C16 C 1.1600(9) 0.6729(4) 0.5587(8) 0.040(3) Uani 1 1 d . . . . .
H16A H 1.1713 0.6536 0.6111 0.048 Uiso 1 1 calc R U . . .
H16B H 1.2254 0.6887 0.5575 0.048 Uiso 1 1 calc R U . . .
C47 C 0.9201(12) 0.8220(5) 0.2725(9) 0.061(4) Uani 1 1 d . . . . .
H47A H 0.9885 0.8335 0.2653 0.092 Uiso 1 1 calc R U . . .
H47B H 0.9017 0.7995 0.2286 0.092 Uiso 1 1 calc R U . . .
H47C H 0.8673 0.8442 0.2623 0.092 Uiso 1 1 calc R U . . .
C17 C 1.0873(10) 0.7388(4) 0.6279(10) 0.052(3) Uani 1 1 d . . . . .
H17 H 1.1499 0.7476 0.6644 0.062 Uiso 1 1 calc R U . . .
C49 C 0.6581(12) 0.3685(5) 0.1600(14) 0.077(5) Uani 1 1 d . . . . .
H49A H 0.6846 0.3884 0.1182 0.092 Uiso 1 1 calc R U . . .
H49B H 0.5827 0.3644 0.1385 0.092 Uiso 1 1 calc R U . . .
C11 C 0.5112(10) 0.7282(6) 0.4174(11) 0.067(4) Uani 1 1 d . . . . .
H11A H 0.5125 0.6985 0.4018 0.101 Uiso 1 1 calc R U . . .
H11B H 0.5017 0.7311 0.4809 0.101 Uiso 1 1 calc R U . . .
H11C H 0.4533 0.7419 0.3786 0.101 Uiso 1 1 calc R U . . .
C46 C 0.9647(16) 0.8390(5) 0.4421(9) 0.079(6) Uani 1 1 d . . . . .
H46A H 1.0321 0.8497 0.4302 0.118 Uiso 1 1 calc R U . . .
H46B H 0.9142 0.8619 0.4382 0.118 Uiso 1 1 calc R U . . .
H46C H 0.9728 0.8267 0.5029 0.118 Uiso 1 1 calc R U . . .
C3 C 1.0154(8) 0.5391(3) 0.3975(7) 0.028(2) Uani 1 1 d . . . . .
C28 C 0.4742(7) 0.5581(3) 0.4146(6) 0.0227(19) Uani 1 1 d . . . . .
C23 C 0.6089(8) 0.6032(3) 0.6442(7) 0.026(2) Uani 1 1 d . . . . .
H23A H 0.5447 0.6018 0.6726 0.031 Uiso 1 1 calc R U . . .
H23B H 0.6658 0.5899 0.6861 0.031 Uiso 1 1 calc R U . . .
C39 C 0.7981(8) 0.7416(3) 0.3639(6) 0.026(2) Uani 1 1 d . . . . .
H39 H 0.8504 0.7245 0.3446 0.031 Uiso 1 1 calc R U . . .
C5 C 0.7275(7) 0.4895(3) 0.4402(7) 0.0244(19) Uani 1 1 d . . . . .
H5A H 0.7007 0.4734 0.3859 0.037 Uiso 1 1 calc R U . . .
H5B H 0.7910 0.5044 0.4304 0.037 Uiso 1 1 calc R U . . .
H5C H 0.7438 0.4705 0.4917 0.037 Uiso 1 1 calc R U . . .
C32 C 1.0987(7) 0.5680(3) 0.2287(7) 0.026(2) Uani 1 1 d . . . . .
H32A H 1.1539 0.5759 0.1927 0.031 Uiso 1 1 calc R U . . .
H32B H 1.1106 0.5386 0.2479 0.031 Uiso 1 1 calc R U . . .
C19 C 1.1349(7) 0.6474(3) 0.4717(7) 0.027(2) Uani 1 1 d . . . . .
C12 C 1.1805(9) 0.6539(4) 0.2202(7) 0.041(3) Uani 1 1 d . . . . .
H12A H 1.2046 0.6829 0.2281 0.061 Uiso 1 1 d DR U . . .
H12B H 1.2374 0.6363 0.2052 0.061 Uiso 1 1 d R U . . .
H12C H 1.1213 0.6525 0.1711 0.061 Uiso 1 1 d R U . . .
C44 C 1.1468(7) 0.6381(3) 0.3080(7) 0.029(2) Uani 1 1 d . . . . .
Cl8 Cl 0.3885(6) 0.7231(3) 0.1337(6) 0.151(3) Uani 1 1 d . U . . .
N6 N 0.5710(6) 0.5156(2) 0.2368(5) 0.0170(15) Uani 1 1 d . . . . .
N8 N 0.7023(6) 0.7087(2) 0.5852(6) 0.0248(17) Uani 1 1 d . . . . .
N1 N 0.9189(7) 0.7352(2) 0.5591(6) 0.0264(17) Uani 1 1 d . . . . .
N5 N 0.6542(6) 0.5565(2) 0.1540(5) 0.0174(15) Uani 1 1 d . . . . .
N4 N 0.8254(6) 0.5816(2) 0.1250(5) 0.0218(16) Uani 1 1 d . . . . .
N7 N 0.6365(6) 0.6490(2) 0.6319(5) 0.0247(17) Uani 1 1 d . . . . .
N3 N 0.9934(6) 0.5715(2) 0.1696(5) 0.0216(16) Uani 1 1 d . . . . .
O1W O -0.2764(8) 0.5169(4) -0.1831(7) 0.080(3) Uani 1 1 d D . . . .
H1WA H -0.2956 0.5397 -0.1602 0.120 Uiso 1 1 d DR U . . .
H1WB H -0.2649 0.4972 -0.1450 0.120 Uiso 1 1 d DR U . . .
I1 I -0.2932(3) 0.42981(11) -0.0501(2) 0.0227(7) Uani 0.25 1 d . . P A 1
Cl4 Cl -0.2619(5) 0.4378(2) -0.0405(5) 0.053(2) Uani 0.75 1 d . U P B 2
C4 C 0.7748(8) 0.5452(3) 0.5982(7) 0.028(2) Uani 1 1 d . . . . .
H4A H 0.8163 0.5231 0.5755 0.042 Uiso 1 1 calc R U . . .
H4B H 0.8116 0.5719 0.5976 0.042 Uiso 1 1 calc R U . . .
H4C H 0.7643 0.5386 0.6602 0.042 Uiso 1 1 calc R U . . .
C48 C 0.457(2) 0.6745(9) 0.121(2) 0.134(9) Uani 1 1 d . U . . .
H48A H 0.4101 0.6548 0.0837 0.161 Uiso 1 1 calc R U . . .
H48B H 0.5180 0.6799 0.0903 0.161 Uiso 1 1 calc R U . . .

loop_
_atom_site_aniso_label
_atom_site_aniso_U_11
_atom_site_aniso_U_22
_atom_site_aniso_U_33
_atom_site_aniso_U_23
_atom_site_aniso_U_13
_atom_site_aniso_U_12
Ru1 0.0319(5) 0.0125(4) 0.0346(5) 0.0016(3) 0.0081(3) 0.0048(3)
Cl2 0.0235(11) 0.0230(11) 0.0248(11) -0.0034(8) 0.0029(9) 0.0024(9)
Cl3 0.068(2) 0.0403(15) 0.0366(15) 0.0100(12) -0.0112(14) -0.0268(14)
Cl1 0.0553(17) 0.0144(11) 0.0471(15) -0.0067(10) 0.0179(13) 0.0034(10)
Cl6 0.0375(14) 0.0387(14) 0.0364(14) -0.0073(11) 0.0033(11) 0.0021(11)
Cl7 0.0376(14) 0.0420(15) 0.0393(14) -0.0012(12) 0.0047(11) 0.0064(12)
Cl0A 0.058(2) 0.070(2) 0.0490(18) 0.0001(16) -0.0032(15) 0.0169(17)
Cl9 0.051(2) 0.078(3) 0.117(4) 0.030(3) -0.009(2) -0.005(2)
Cl5 0.301(13) 0.103(5) 0.195(9) -0.070(6) -0.023(8) 0.089(7)
C7 0.022(5) 0.021(4) 0.023(5) 0.000(4) 0.001(4) 0.002(4)
C9 0.022(5) 0.015(4) 0.024(5) 0.001(3) 0.008(4) 0.000(3)
C35 0.027(5) 0.021(4) 0.023(5) 0.001(4) -0.003(4) -0.006(4)
C8 0.023(4) 0.018(4) 0.013(4) 0.001(3) 0.001(3) -0.001(3)
C34 0.018(4) 0.022(4) 0.019(4) 0.002(3) -0.003(3) -0.009(3)
N2 0.028(5) 0.027(4) 0.042(5) -0.011(4) -0.012(4) 0.000(4)
C27 0.019(4) 0.017(4) 0.015(4) 0.006(3) 0.004(3) -0.008(3)
C38 0.014(4) 0.024(5) 0.030(5) 0.005(4) -0.004(4) 0.003(4)
C29 0.025(5) 0.013(4) 0.032(5) 0.005(4) 0.010(4) 0.000(4)
C25 0.016(4) 0.017(4) 0.023(4) 0.008(3) -0.003(3) -0.005(3)
C24 0.021(5) 0.021(4) 0.019(4) 0.002(3) 0.003(3) -0.011(4)
C22 0.012(4) 0.016(4) 0.028(5) 0.001(3) -0.006(3) 0.002(3)
C26 0.018(4) 0.016(4) 0.023(4) 0.008(3) 0.005(3) -0.001(3)
C6 0.029(5) 0.017(4) 0.039(6) 0.006(4) -0.011(4) 0.001(4)
C36 0.027(5) 0.023(5) 0.021(4) 0.000(4) -0.003(4) -0.006(4)
C1 0.019(4) 0.016(4) 0.024(5) 0.009(3) -0.003(4) -0.005(3)
C10 0.032(5) 0.017(4) 0.031(5) 0.000(4) 0.006(4) 0.001(4)
C14 0.029(5) 0.035(5) 0.019(5) 0.002(4) 0.005(4) -0.006(4)
C33 0.013(4) 0.022(5) 0.048(6) 0.001(4) -0.008(4) -0.001(4)
C40 0.047(6) 0.025(5) 0.026(5) 0.000(4) 0.005(5) -0.003(5)
C30 0.030(6) 0.028(5) 0.043(6) 0.000(4) 0.007(5) 0.003(4)
C15 0.028(5) 0.033(5) 0.028(5) 0.001(4) 0.011(4) -0.004(4)
C41 0.062(8) 0.020(5) 0.032(6) 0.009(4) 0.000(5) 0.009(5)
C31 0.026(5) 0.035(6) 0.037(6) 0.003(4) 0.000(4) -0.005(4)
C2 0.035(4) 0.035(4) 0.033(4) 0.001(3) 0.004(3) 0.006(3)
C37 0.019(5) 0.024(5) 0.029(5) 0.000(4) -0.004(4) 0.006(4)
C20 0.064(8) 0.029(5) 0.038(6) -0.021(5) 0.024(6) -0.011(5)
C45 0.051(7) 0.034(6) 0.034(6) -0.004(5) 0.003(5) -0.013(5)
C21 0.069(8) 0.038(6) 0.033(6) -0.016(5) 0.026(6) -0.014(6)
C43 0.025(5) 0.043(6) 0.046(7) 0.020(5) -0.005(5) 0.004(5)
C18 0.045(7) 0.023(5) 0.060(8) -0.024(5) -0.002(6) -0.002(5)
C42 0.050(7) 0.039(6) 0.051(7) 0.020(5) 0.016(6) 0.025(6)
C50 0.058(8) 0.038(6) 0.032(6) -0.007(5) 0.013(5) 0.001(5)
C13 0.030(6) 0.025(6) 0.085(10) 0.007(6) -0.010(6) -0.004(5)
C16 0.034(6) 0.033(6) 0.048(7) -0.011(5) -0.012(5) 0.013(5)
C47 0.070(9) 0.084(10) 0.035(7) -0.014(7) 0.020(6) -0.038(8)
C17 0.048(7) 0.029(6) 0.075(9) -0.031(6) -0.002(6) -0.005(5)
C49 0.040(8) 0.057(9) 0.125(15) -0.016(9) -0.014(9) -0.004(7)
C11 0.022(6) 0.099(12) 0.078(10) 0.031(9) -0.001(6) -0.003(7)
C46 0.144(16) 0.064(9) 0.032(7) -0.010(6) 0.020(8) -0.062(10)
C3 0.025(5) 0.018(4) 0.039(6) 0.008(4) -0.004(4) -0.005(4)
C28 0.024(5) 0.020(4) 0.024(5) 0.006(4) 0.004(4) -0.006(4)
C23 0.033(5) 0.021(5) 0.025(5) 0.002(4) 0.007(4) -0.001(4)
C39 0.035(5) 0.018(4) 0.024(5) -0.004(4) 0.003(4) 0.001(4)
C5 0.021(5) 0.023(5) 0.029(5) 0.002(4) 0.004(4) 0.002(4)
C32 0.014(4) 0.029(5) 0.033(5) 0.002(4) 0.002(4) 0.005(4)
C19 0.018(4) 0.022(5) 0.037(5) -0.004(4) -0.014(4) 0.010(4)
C12 0.029(6) 0.041(6) 0.052(7) 0.019(5) 0.010(5) 0.003(5)
C44 0.016(4) 0.027(5) 0.042(6) 0.010(4) -0.002(4) 0.007(4)
Cl8 0.127(4) 0.151(4) 0.179(4) 0.094(3) 0.038(3) 0.001(3)
N6 0.017(4) 0.015(3) 0.017(4) 0.001(3) -0.003(3) -0.004(3)
N8 0.024(4) 0.017(4) 0.034(4) -0.001(3) 0.008(3) 0.004(3)
N1 0.033(5) 0.014(4) 0.031(4) -0.001(3) 0.000(4) -0.001(3)
N5 0.015(3) 0.017(3) 0.020(4) 0.002(3) -0.001(3) -0.006(3)
N4 0.027(4) 0.021(4) 0.018(4) 0.003(3) 0.005(3) -0.008(3)
N7 0.029(4) 0.022(4) 0.023(4) -0.004(3) 0.004(3) -0.004(3)
N3 0.019(4) 0.022(4) 0.023(4) 0.000(3) 0.001(3) -0.002(3)
O1W 0.047(6) 0.129(10) 0.062(7) 0.007(7) 0.003(5) -0.010(6)
I1 0.0265(16) 0.0305(16) 0.0124(13) -0.0098(10) 0.0077(11) -0.0094(14)
Cl4 0.053(2) 0.055(2) 0.052(2) -0.0007(10) 0.0098(10) 0.0009(10)
C4 0.025(5) 0.025(5) 0.030(5) 0.005(4) -0.006(4) -0.001(4)
C48 0.134(12) 0.136(12) 0.136(12) 0.019(9) 0.034(9) 0.001(9)

loop_
_atom_type_symbol
_atom_type_description
_atom_type_scat_dispersion_real
_atom_type_scat_dispersion_imag
_atom_type_scat_source
C C 0.0033 0.0016 'International Tables Vol C Tables 4.2.6.8 and 6.1.1.4'
H H 0.0000 0.0000 'International Tables Vol C Tables 4.2.6.8 and 6.1.1.4'
Cl Cl 0.1484 0.1585 'International Tables Vol C Tables 4.2.6.8 and 6.1.1.4'
N N 0.0061 0.0033 'International Tables Vol C Tables 4.2.6.8 and 6.1.1.4'
O O 0.0106 0.0060 'International Tables Vol C Tables 4.2.6.8 and 6.1.1.4'
Ru Ru -1.2594 0.8363 'International Tables Vol C Tables 4.2.6.8 and 6.1.1.4'
I I -0.4742 1.8119 'International Tables Vol C Tables 4.2.6.8 and 6.1.1.4'

loop_
_geom_angle_atom_site_label_1
_geom_angle_atom_site_label_2
_geom_angle_atom_site_label_3
_geom_angle
N8 Ru1 N1 88.3(3)
N8 Ru1 C6 93.7(4)
N1 Ru1 C6 114.9(3)
N8 Ru1 C39 123.0(3)
N1 Ru1 C39 90.1(3)
C6 Ru1 C39 38.0(4)
N8 Ru1 C42 112.3(4)
N1 Ru1 C42 159.4(4)
C6 Ru1 C42 66.7(4)
C39 Ru1 C42 79.8(4)
N8 Ru1 C41 150.1(4)
N1 Ru1 C41 121.1(4)
C6 Ru1 C41 79.6(4)
C39 Ru1 C41 67.1(4)
C42 Ru1 C41 38.3(5)
N8 Ru1 C43 88.7(4)
N1 Ru1 C43 152.2(4)
C6 Ru1 C43 37.8(4)
C39 Ru1 C43 68.7(4)
C42 Ru1 C43 36.7(5)
C41 Ru1 C43 68.1(4)
N8 Ru1 C40 161.7(3)
N1 Ru1 C40 92.6(4)
C6 Ru1 C40 69.4(4)
C39 Ru1 C40 38.8(3)
C42 Ru1 C40 68.3(4)
C41 Ru1 C40 36.6(4)
C43 Ru1 C40 82.0(4)
N8 Ru1 Cl1 87.5(2)
N1 Ru1 Cl1 86.9(2)
C6 Ru1 Cl1 158.1(3)
C39 Ru1 Cl1 149.2(3)
C42 Ru1 Cl1 92.6(4)
C41 Ru1 Cl1 88.5(3)
C43 Ru1 Cl1 120.5(3)
C40 Ru1 Cl1 110.7(3)
N7 C7 N8 111.2(8)
N7 C7 H7 124.4
N8 C7 H7 124.4
N3 C9 N4 108.6(8)
N3 C9 H9 125.7
N4 C9 H9 125.7
C36 C35 N6 106.3(8)
C36 C35 H35 126.8
N6 C35 H35 126.8
N5 C8 N6 108.6(7)
N5 C8 H8 125.7
N6 C8 H8 125.7
N6 C34 C27 111.1(7)
N6 C34 H34A 109.4
C27 C34 H34A 109.4
N6 C34 H34B 109.4
C27 C34 H34B 109.4
H34A C34 H34B 108.0
C10 N2 C17 107.1(9)
C10 N2 C16 129.4(8)
C17 N2 C16 123.5(9)
C28 C27 C26 121.2(8)
C28 C27 C34 119.2(8)
C26 C27 C34 119.5(8)
C22 C38 C44 122.3(9)
C22 C38 C32 119.7(8)
C44 C38 C32 117.9(9)
C28 C29 C24 120.5(8)
C28 C29 C30 117.4(8)
C24 C29 C30 122.0(8)
C24 C25 C26 121.0(8)
C24 C25 C4 120.1(8)
C26 C25 C4 118.9(8)
C25 C24 C29 119.7(8)
C25 C24 C23 120.6(8)
C29 C24 C23 119.6(8)
C38 C22 C37 119.1(8)
C38 C22 C3 122.8(8)
C37 C22 C3 118.0(8)
C25 C26 C27 118.4(8)
C25 C26 C5 119.7(8)
C27 C26 C5 121.8(8)
C43 C6 C39 121.1(9)
C43 C6 Ru1 71.8(6)
C39 C6 Ru1 71.1(6)
C43 C6 H6 119.5
C39 C6 H6 119.5
Ru1 C6 H6 130.3
C35 C36 N5 107.0(8)
C35 C36 H36 126.5
N5 C36 H36 126.5
N4 C1 N5 111.5(7)
N4 C1 H1A 109.3
N5 C1 H1A 109.3
N4 C1 H1B 109.3
N5 C1 H1B 109.3
H1A C1 H1B 108.0
N2 C10 N1 112.0(9)
N2 C10 H10 124.0
N1 C10 H10 124.0
C15 C14 N4 106.5(8)
C15 C14 H14 126.8
N4 C14 H14 126.8
C19 C33 C44 119.3(9)
C19 C33 C13 121.7(10)
C44 C33 C13 119.0(10)
C41 C40 C39 116.7(10)
C41 C40 C45 124.0(10)
C39 C40 C45 119.2(10)
C41 C40 Ru1 71.0(6)
C39 C40 Ru1 69.7(5)
C45 C40 Ru1 133.2(8)
C29 C30 H30A 108.7
C29 C30 H30B 108.8
H30A C30 H30B 109.5
C29 C30 H30C 110.9
H30A C30 H30C 109.5
H30B C30 H30C 109.5
N3 C15 C14 106.3(8)
N3 C15 H15 126.8
C14 C15 H15 126.8
C40 C41 C42 122.3(10)
C40 C41 Ru1 72.4(6)
C42 C41 Ru1 70.8(6)
C40 C41 H41 118.8
C42 C41 H41 118.8
Ru1 C41 H41 130.8
C28 C31 H31A 110.2
C28 C31 H31B 108.4
H31A C31 H31B 109.5
C28 C31 H31C 109.8
H31A C31 H31C 109.5
H31B C31 H31C 109.5
C37 C2 H2A 109.5
C37 C2 H2B 109.5
H2A C2 H2B 109.5
C37 C2 H2C 109.5
H2A C2 H2C 109.5
H2B C2 H2C 109.5
C19 C37 C22 119.3(9)
C19 C37 C2 121.6(9)
C22 C37 C2 119.0(9)
C21 C20 N8 110.0(9)
C21 C20 H20 125.0
N8 C20 H20 125.0
C40 C45 C47 111.3(10)
C40 C45 C46 112.5(11)
C47 C45 C46 110.5(10)
C40 C45 H45 107.4
C47 C45 H45 107.4
C46 C45 H45 107.4
C20 C21 N7 106.0(9)
C20 C21 H21 127.0
N7 C21 H21 127.0
C42 C43 C6 118.2(10)
C42 C43 C11 122.1(12)
C6 C43 C11 119.6(11)
C42 C43 Ru1 71.3(7)
C6 C43 Ru1 70.4(6)
C11 C43 Ru1 128.0(9)
C17 C18 N1 110.1(9)
C17 C18 H18 124.9
N1 C18 H18 124.9
C43 C42 C41 121.2(10)
C43 C42 Ru1 72.0(6)
C41 C42 Ru1 70.8(6)
C43 C42 H42 119.4
C41 C42 H42 119.4
Ru1 C42 H42 130.5
Cl7 C50 Cl6 112.3(6)
Cl7 C50 H50A 109.1
Cl6 C50 H50A 109.1
Cl7 C50 H50B 109.1
Cl6 C50 H50B 109.1
H50A C50 H50B 107.9
C33 C13 H13A 109.0
C33 C13 H13B 109.7
H13A C13 H13B 109.5
C33 C13 H13C 109.7
H13A C13 H13C 109.5
H13B C13 H13C 109.5
N2 C16 C19 111.8(8)
N2 C16 H16A 109.2
C19 C16 H16A 109.2
N2 C16 H16B 109.2
C19 C16 H16B 109.2
H16A C16 H16B 107.9
C45 C47 H47A 109.5
C45 C47 H47B 109.5
H47A C47 H47B 109.5
C45 C47 H47C 109.5
H47A C47 H47C 109.5
H47B C47 H47C 109.5
C18 C17 N2 105.7(10)
C18 C17 H17 127.1
N2 C17 H17 127.1
Cl0A C49 Cl5 117.1(11)
Cl0A C49 H49A 108.0
Cl5 C49 H49A 108.0
Cl0A C49 H49B 108.0
Cl5 C49 H49B 108.0
H49A C49 H49B 107.3
C43 C11 H11A 109.5
C43 C11 H11B 109.5
H11A C11 H11B 109.5
C43 C11 H11C 109.5
H11A C11 H11C 109.5
H11B C11 H11C 109.5
C45 C46 H46A 109.5
C45 C46 H46B 109.5
H46A C46 H46B 109.5
C45 C46 H46C 109.5
H46A C46 H46C 109.5
H46B C46 H46C 109.5
C27 C28 C29 119.0(8)
C27 C28 C31 121.0(8)
C29 C28 C31 120.0(8)
N7 C23 C24 113.6(7)
N7 C23 H23A 108.8
C24 C23 H23A 108.8
N7 C23 H23B 108.8
C24 C23 H23B 108.8
H23A C23 H23B 107.7
C6 C39 C40 120.4(9)
C6 C39 Ru1 70.9(6)
C40 C39 Ru1 71.5(5)
C6 C39 H39 119.8
C40 C39 H39 119.8
Ru1 C39 H39 130.5
C26 C5 H5A 109.5
C26 C5 H5B 109.5
H5A C5 H5B 109.5
C26 C5 H5C 109.5
H5A C5 H5C 109.5
H5B C5 H5C 109.5
N3 C32 C38 112.9(7)
N3 C32 H32A 109.0
C38 C32 H32A 109.0
N3 C32 H32B 109.0
C38 C32 H32B 109.0
H32A C32 H32B 107.8
C37 C19 C33 120.9(9)
C37 C19 C16 119.6(10)
C33 C19 C16 119.5(9)
C44 C12 H12A 109.6
C44 C12 H12B 109.2
H12A C12 H12B 109.5
C44 C12 H12C 109.6
H12A C12 H12C 109.5
H12B C12 H12C 109.5
C38 C44 C33 118.5(9)
C38 C44 C12 120.9(10)
C33 C44 C12 120.4(9)
C8 N6 C35 108.9(7)
C8 N6 C34 126.6(7)
C35 N6 C34 124.4(7)
C7 N8 C20 104.9(8)
C7 N8 Ru1 129.0(6)
C20 N8 Ru1 125.4(7)
C10 N1 C18 105.0(9)
C10 N1 Ru1 127.1(7)
C18 N1 Ru1 127.1(7)
C8 N5 C36 109.1(7)
C8 N5 C1 124.7(7)
C36 N5 C1 126.1(7)
C9 N4 C14 108.1(8)
C9 N4 C1 125.6(8)
C14 N4 C1 126.2(8)
C7 N7 C21 107.9(8)
C7 N7 C23 129.5(8)
C21 N7 C23 122.6(8)
C9 N3 C15 110.5(8)
C9 N3 C32 125.8(8)
C15 N3 C32 123.6(8)
H1WA O1W H1WB 113.3
C25 C4 H4A 109.5
C25 C4 H4B 109.5
H4A C4 H4B 109.5
C25 C4 H4C 109.5
H4A C4 H4C 109.5
H4B C4 H4C 109.5
Cl9 C48 Cl8 110.2(16)
Cl9 C48 H48A 109.6
Cl8 C48 H48A 109.6
Cl9 C48 H48B 109.6
Cl8 C48 H48B 109.6
H48A C48 H48B 108.1

loop_
_geom_bond_atom_site_label_1
_geom_bond_atom_site_label_2
_geom_bond_distance
Ru1 N8 2.114(8)
Ru1 N1 2.121(8)
Ru1 C6 2.173(10)
Ru1 C39 2.176(9)
Ru1 C42 2.182(11)
Ru1 C41 2.183(10)
Ru1 C43 2.191(11)
Ru1 C40 2.201(10)
Ru1 Cl1 2.422(3)
Cl6 C50 1.760(13)
Cl7 C50 1.756(11)
Cl0A C49 1.624(19)
Cl9 C48 1.77(3)
Cl5 C49 1.721(17)
C7 N7 1.329(12)
C7 N8 1.337(12)
C7 H7 0.9300
C9 N3 1.314(12)
C9 N4 1.345(12)
C9 H9 0.9300
C35 C36 1.347(13)
C35 N6 1.400(12)
C35 H35 0.9300
C8 N5 1.319(11)
C8 N6 1.324(11)
C8 H8 0.9300
C34 N6 1.488(11)
C34 C27 1.515(12)
C34 H34A 0.9700
C34 H34B 0.9700
N2 C10 1.317(13)
N2 C17 1.398(13)
N2 C16 1.481(13)
C27 C28 1.394(13)
C27 C26 1.422(12)
C38 C22 1.388(13)
C38 C44 1.406(13)
C38 C32 1.532(14)
C29 C28 1.404(13)
C29 C24 1.407(13)
C29 C30 1.540(13)
C25 C24 1.394(13)
C25 C26 1.400(13)
C25 C4 1.537(12)
C24 C23 1.501(13)
C22 C37 1.413(13)
C22 C3 1.516(12)
C26 C5 1.507(12)
C6 C43 1.415(16)
C6 C39 1.416(14)
C6 H6 0.9300
C36 N5 1.389(11)
C36 H36 0.9300
C1 N4 1.442(12)
C1 N5 1.474(10)
C1 H1A 0.9700
C1 H1B 0.9700
C10 N1 1.323(12)
C10 H10 0.9300
C14 C15 1.381(14)
C14 N4 1.387(12)
C14 H14 0.9300
C33 C19 1.411(15)
C33 C44 1.419(15)
C33 C13 1.521(14)
C40 C41 1.376(16)
C40 C39 1.452(13)
C40 C45 1.485(16)
C30 H30A 0.9601
C30 H30B 0.9600
C30 H30C 0.9600
C15 N3 1.362(13)
C15 H15 0.9300
C41 C42 1.434(18)
C41 H41 0.9300
C31 C28 1.505(13)
C31 H31A 0.9598
C31 H31B 0.9599
C31 H31C 0.9600
C2 C37 1.504(14)
C2 H2A 0.9600
C2 H2B 0.9600
C2 H2C 0.9600
C37 C19 1.410(14)
C20 C21 1.347(16)
C20 N8 1.380(13)
C20 H20 0.9300
C45 C47 1.521(17)
C45 C46 1.547(16)
C45 H45 0.9800
C21 N7 1.373(13)
C21 H21 0.9300
C43 C42 1.376(17)
C43 C11 1.534(16)
C18 C17 1.333(17)
C18 N1 1.382(14)
C18 H18 0.9300
C42 H42 0.9300
C50 H50A 0.9700
C50 H50B 0.9700
C13 H13A 0.9600
C13 H13B 0.9600
C13 H13C 0.9599
C16 C19 1.497(14)
C16 H16A 0.9700
C16 H16B 0.9700
C47 H47A 0.9600
C47 H47B 0.9600
C47 H47C 0.9600
C17 H17 0.9300
C49 H49A 0.9700
C49 H49B 0.9700
C11 H11A 0.9600
C11 H11B 0.9600
C11 H11C 0.9600
C46 H46A 0.9600
C46 H46B 0.9600
C46 H46C 0.9600
C23 N7 1.496(12)
C23 H23A 0.9700
C23 H23B 0.9700
C39 H39 0.9300
C5 H5A 0.9600
C5 H5B 0.9600
C5 H5C 0.9600
C32 N3 1.484(12)
C32 H32A 0.9700
C32 H32B 0.9700
C12 C44 1.498(14)
C12 H12A 0.9599
C12 H12B 0.9601
C12 H12C 0.9600
Cl8 C48 1.78(3)
O1W H1WA 0.8388
O1W H1WB 0.8311
C4 H4A 0.9600
C4 H4B 0.9600
C4 H4C 0.9600
C48 H48A 0.9700
C48 H48B 0.9700

loop_
_geom_torsion_atom_site_label_1
_geom_torsion_atom_site_label_2
_geom_torsion_atom_site_label_3
_geom_torsion_atom_site_label_4
_geom_torsion
N6 C34 C27 C28 92.8(9)
N6 C34 C27 C26 -84.1(9)
C26 C25 C24 C29 -4.2(12)
C4 C25 C24 C29 174.6(8)
C26 C25 C24 C23 171.8(8)
C4 C25 C24 C23 -9.4(12)
C28 C29 C24 C25 1.3(13)
C30 C29 C24 C25 -176.1(8)
C28 C29 C24 C23 -174.8(8)
C30 C29 C24 C23 7.9(13)
C44 C38 C22 C37 -6.4(13)
C32 C38 C22 C37 177.2(8)
C44 C38 C22 C3 170.4(8)
C32 C38 C22 C3 -5.9(13)
C24 C25 C26 C27 2.8(12)
C4 C25 C26 C27 -176.0(7)
C24 C25 C26 C5 179.2(8)
C4 C25 C26 C5 0.3(12)
C28 C27 C26 C25 1.6(12)
C34 C27 C26 C25 178.4(7)
C28 C27 C26 C5 -174.7(8)
C34 C27 C26 C5 2.2(12)
N6 C35 C36 N5 0.6(10)
C17 N2 C10 N1 1.8(13)
C16 N2 C10 N1 -178.9(11)
N4 C14 C15 N3 1.4(10)
C39 C40 C41 C42 1.8(15)
C45 C40 C41 C42 177.6(10)
Ru1 C40 C41 C42 -52.5(10)
C39 C40 C41 Ru1 54.3(8)
C45 C40 C41 Ru1 -129.9(10)
C38 C22 C37 C19 -0.2(12)
C3 C22 C37 C19 -177.2(8)
C38 C22 C37 C2 176.8(8)
C3 C22 C37 C2 -0.2(12)
C41 C40 C45 C47 -85.4(14)
C39 C40 C45 C47 90.3(13)
Ru1 C40 C45 C47 179.1(9)
C41 C40 C45 C46 39.1(16)
C39 C40 C45 C46 -145.1(11)
Ru1 C40 C45 C46 -56.3(15)
N8 C20 C21 N7 -0.7(15)
C39 C6 C43 C42 1.3(16)
Ru1 C6 C43 C42 54.8(10)
C39 C6 C43 C11 -176.7(10)
Ru1 C6 C43 C11 -123.3(11)
C39 C6 C43 Ru1 -53.4(9)
C6 C43 C42 C41 -1.2(17)
C11 C43 C42 C41 176.8(11)
Ru1 C43 C42 C41 53.1(10)
C6 C43 C42 Ru1 -54.3(9)
C11 C43 C42 Ru1 123.7(11)
C40 C41 C42 C43 -0.4(18)
Ru1 C41 C42 C43 -53.6(10)
C40 C41 C42 Ru1 53.2(10)
C10 N2 C16 C19 21.1(17)
C17 N2 C16 C19 -159.8(11)
N1 C18 C17 N2 0.1(16)
C10 N2 C17 C18 -1.1(15)
C16 N2 C17 C18 179.6(11)
C26 C27 C28 C29 -4.5(12)
C34 C27 C28 C29 178.7(7)
C26 C27 C28 C31 177.2(8)
C34 C27 C28 C31 0.3(12)
C24 C29 C28 C27 3.1(12)
C30 C29 C28 C27 -179.5(8)
C24 C29 C28 C31 -178.6(8)
C30 C29 C28 C31 -1.2(12)
C25 C24 C23 N7 107.8(9)
C29 C24 C23 N7 -76.2(11)
C43 C6 C39 C40 0.1(15)
Ru1 C6 C39 C40 -53.6(8)
C43 C6 C39 Ru1 53.7(9)
C41 C40 C39 C6 -1.6(14)
C45 C40 C39 C6 -177.7(9)
Ru1 C40 C39 C6 53.3(8)
C41 C40 C39 Ru1 -54.9(8)
C45 C40 C39 Ru1 129.0(10)
C22 C38 C32 N3 86.1(10)
C44 C38 C32 N3 -90.3(10)
C22 C37 C19 C33 5.8(13)
C2 C37 C19 C33 -171.1(9)
C22 C37 C19 C16 -173.4(8)
C2 C37 C19 C16 9.7(13)
C44 C33 C19 C37 -4.9(13)
C13 C33 C19 C37 174.3(9)
C44 C33 C19 C16 174.3(8)
C13 C33 C19 C16 -6.5(13)
N2 C16 C19 C37 -93.4(11)
N2 C16 C19 C33 87.4(12)
C22 C38 C44 C33 7.3(13)
C32 C38 C44 C33 -176.3(8)
C22 C38 C44 C12 -177.8(8)
C32 C38 C44 C12 -1.4(13)
C19 C33 C44 C38 -1.6(13)
C13 C33 C44 C38 179.3(8)
C19 C33 C44 C12 -176.5(9)
C13 C33 C44 C12 4.4(13)
N5 C8 N6 C35 -0.2(10)
N5 C8 N6 C34 -177.6(8)
C36 C35 N6 C8 -0.3(10)
C36 C35 N6 C34 177.2(8)
C27 C34 N6 C8 0.7(12)
C27 C34 N6 C35 -176.4(8)
N7 C7 N8 C20 0.1(11)
N7 C7 N8 Ru1 -170.4(6)
C21 C20 N8 C7 0.4(14)
C21 C20 N8 Ru1 171.3(9)
N2 C10 N1 C18 -1.7(12)
N2 C10 N1 Ru1 168.4(7)
C17 C18 N1 C10 1.0(14)
C17 C18 N1 Ru1 -169.2(9)
N6 C8 N5 C36 0.6(10)
N6 C8 N5 C1 178.0(7)
C35 C36 N5 C8 -0.8(10)
C35 C36 N5 C1 -178.1(8)
N4 C1 N5 C8 100.7(10)
N4 C1 N5 C36 -82.3(10)
N3 C9 N4 C14 1.7(10)
N3 C9 N4 C1 178.8(7)
C15 C14 N4 C9 -1.9(10)
C15 C14 N4 C1 -178.9(8)
N5 C1 N4 C9 -91.5(10)
N5 C1 N4 C14 85.1(10)
N8 C7 N7 C21 -0.6(12)
N8 C7 N7 C23 -178.4(9)
C20 C21 N7 C7 0.8(14)
C20 C21 N7 C23 178.8(10)
C24 C23 N7 C7 -34.7(14)
C24 C23 N7 C21 147.8(10)
N4 C9 N3 C15 -0.9(10)
N4 C9 N3 C32 -176.4(8)
C14 C15 N3 C9 -0.3(11)
C14 C15 N3 C32 175.3(8)
C38 C32 N3 C9 -19.9(13)
C38 C32 N3 C15 165.1(8)
